data_4088036
loop_
_publ_author_name
'Do, Truong Giang'
'Hupf, Emanuel'
'Nordheider, Andreas'
'Lork, Enno'
'Slawin, Alexandra M. Z.'
'Makarov, Sergey G.'
'Ketkov, Sergey Yu.'
'Mebs, Stefan'
'Woollins, J. Derek'
'Beckmann, Jens'

_publ_section_title
;
 Intramolecularly Group 15 Stabilized Aryltellurenyl Halides and Triflates
;
_journal_issue 21
_journal_name_full Organometallics
_journal_page_first 5341
_journal_paper_doi 10.1021/acs.organomet.5b00813
_journal_volume 34
_journal_year 2015
_chemical_formula_sum 'C28 H26 Cl O P Te'
_chemical_formula_weight 572.51
_space_group_IT_number 14
_space_group_name_Hall '-P 2ybc'
_space_group_name_H-M_alt 'P 1 21/c 1'
_symmetry_cell_setting monoclinic
_symmetry_space_group_name_H-M 'P 1 21/c 1'
_atom_sites_solution_hydrogens geom
_atom_sites_solution_primary direct
_atom_sites_solution_secondary difmap
_audit_creation_method SHELXL-97
_cell_angle_alpha 90.00
_cell_angle_beta 94.3180(10)
_cell_angle_gamma 90.00
_cell_formula_units_Z 4
_cell_length_a 8.7067(3)
_cell_length_b 12.5095(5)
_cell_length_c 22.0558(8)
_cell_measurement_reflns_used 9768
_cell_measurement_temperature 100
_cell_measurement_theta_max 35.58
_cell_measurement_theta_min 2.35
_cell_volume 2395.42(15)
_computing_cell_refinement 'Bruker SAINT'
_computing_data_collection 'Bruker APEX2'
_computing_data_reduction 'Bruker SAINT'
_computing_molecular_graphics Diamond
_computing_publication_material WinGX
_computing_structure_refinement 'SHELXL-2013 (Sheldrick 2013)'
_computing_structure_solution 'SHELXS-97 (Sheldrick 2008)'
_diffrn_ambient_temperature 100
_diffrn_measured_fraction_theta_full 0.997
_diffrn_measured_fraction_theta_max 0.997
_diffrn_measurement_device_type 'Bruker Venture D8'
_diffrn_measurement_method '2\q/\w scans'
_diffrn_radiation_monochromator graphite
_diffrn_radiation_source 'fine-focus sealed tube'
_diffrn_radiation_type MoK\a
_diffrn_radiation_wavelength 0.71073
_diffrn_reflns_av_R_equivalents 0.0393
_diffrn_reflns_av_sigmaI/netI 0.0321
_diffrn_reflns_limit_h_max 13
_diffrn_reflns_limit_h_min -14
_diffrn_reflns_limit_k_max 20
_diffrn_reflns_limit_k_min -20
_diffrn_reflns_limit_l_max 36
_diffrn_reflns_limit_l_min -36
_diffrn_reflns_number 74523
_diffrn_reflns_theta_full 35.69
_diffrn_reflns_theta_max 35.69
_diffrn_reflns_theta_min 2.35
_exptl_absorpt_coefficient_mu 1.439
_exptl_absorpt_correction_T_max 0.7470
_exptl_absorpt_correction_T_min 0.6185
_exptl_absorpt_correction_type empirical
_exptl_absorpt_process_details 'SADABS (Bruker, 2000)'
_exptl_crystal_colour brown
_exptl_crystal_density_diffrn 1.587
_exptl_crystal_density_method 'not measured'
_exptl_crystal_description plate
_exptl_crystal_F_000 1144
_exptl_crystal_size_max 0.13
_exptl_crystal_size_mid 0.07
_exptl_crystal_size_min 0.03
_refine_diff_density_max 2.574
_refine_diff_density_min -1.476
_refine_diff_density_rms 0.164
_refine_ls_extinction_method none
_refine_ls_goodness_of_fit_ref 1.217
_refine_ls_hydrogen_treatment mixed
_refine_ls_matrix_type full
_refine_ls_number_parameters 289
_refine_ls_number_reflns 11054
_refine_ls_number_restraints 0
_refine_ls_restrained_S_all 1.217
_refine_ls_R_factor_all 0.0628
_refine_ls_R_factor_gt 0.0496
_refine_ls_shift/su_max 0.002
_refine_ls_shift/su_mean 0.000
_refine_ls_structure_factor_coef Fsqd
_refine_ls_weighting_details 'calc w=1/[\s^2^(Fo^2^)+(0.0240P)^2^+9.0830P] where P=(Fo^2^+2Fc^2^)/3'
_refine_ls_weighting_scheme calc
_refine_ls_wR_factor_gt 0.1059
_refine_ls_wR_factor_ref 0.1098
_reflns_number_gt 9518
_reflns_number_total 11054
_reflns_threshold_expression >2sigma(I)
_cod_data_source_file om5b00813_si_002.cif
_cod_data_source_block shelxl
_cod_depositor_comments
;
The following automatic conversions were performed:

data item '_symmetry_cell_setting' value 'Monoclinic' was changed to
'monoclinic' in accordance with the
/home/saulius/struct/COD-crude-data/automatic-downloads/DataCite-retrospective/ACS/depositions/lib/dictionaries/cif_core.dic
dictionary named 'cif_core.dic' version 2.4.2 last updated on
2011-04-26.

Automatic conversion script
Id: cif_fix_values 6909 2019-04-08 15:41:33Z antanas 
;
_cod_original_sg_symbol_H-M P2(1)/c
_cod_database_code 4088036

loop_
_symmetry_equiv_pos_as_xyz
'x, y, z'
'-x, y+1/2, -z+1/2'
'-x, -y, -z'
'x, -y-1/2, z-1/2'

loop_
_atom_site_label
_atom_site_type_symbol
_atom_site_fract_x
_atom_site_fract_y
_atom_site_fract_z
_atom_site_U_iso_or_equiv
_atom_site_adp_type
_atom_site_occupancy
_atom_site_symmetry_multiplicity
_atom_site_calc_flag
_atom_site_refinement_flags
C10 C 0.8834(3) 0.3050(2) 0.98244(12) 0.0141(4) Uani 1 1 d .
C18 C 0.7568(3) 0.3422(2) 1.08009(12) 0.0135(4) Uani 1 1 d .
C11 C 0.9210(3) 0.3446(2) 0.92708(13) 0.0183(5) Uani 1 1 d .
H11 H 0.9736 0.3010 0.9015 0.022 Uiso 1 1 calc R
C19 C 0.8042(3) 0.3716(2) 1.02206(12) 0.0137(4) Uani 1 1 d .
C17 C 0.6785(3) 0.4154(2) 1.11431(13) 0.0176(5) Uani 1 1 d .
H17 H 0.6484 0.3951 1.1522 0.021 Uiso 1 1 calc R
C12 C 0.8813(4) 0.4513(2) 0.90804(14) 0.0218(5) Uani 1 1 d .
H12 H 0.9083 0.4762 0.8706 0.026 Uiso 1 1 calc R
C14 C 0.7670(3) 0.4755(2) 1.00186(13) 0.0157(4) Uani 1 1 d .
C16 C 0.6439(3) 0.5198(2) 1.09253(14) 0.0199(5) Uani 1 1 d .
H16 H 0.5923 0.5680 1.1159 0.024 Uiso 1 1 calc R
C13 C 0.8037(3) 0.5162(2) 0.94505(14) 0.0189(5) Uani 1 1 d .
C2 C 0.6668(4) 0.6518(2) 0.99999(16) 0.0243(6) Uani 1 1 d .
H2A H 0.7180 0.7109 1.0216 0.029 Uiso 1 1 calc R
H2B H 0.5584 0.6687 0.9923 0.029 Uiso 1 1 calc R
C15 C 0.6881(3) 0.5490(2) 1.03601(14) 0.0187(5) Uani 1 1 d .
C1 C 0.7420(4) 0.6290(2) 0.93915(16) 0.0235(6) Uani 1 1 d .
H1A H 0.6661 0.6347 0.9048 0.028 Uiso 1 1 calc R
H1B H 0.8247 0.6792 0.9336 0.028 Uiso 1 1 calc R
O1 O 0.6242(3) 0.3652(2) 0.26387(12) 0.0311(5) Uani 1 1 d .
C6 C 0.4614(4) 0.3626(3) 0.27173(16) 0.0280(6) Uani 1 1 d .
H6A H 0.4044 0.3386 0.2347 0.034 Uiso 1 1 calc R
H6B H 0.4248 0.4332 0.2819 0.034 Uiso 1 1 calc R
C5 C 0.4408(4) 0.2839(3) 0.32388(16) 0.0280(7) Uani 1 1 d .
H5A H 0.3524 0.3026 0.3460 0.034 Uiso 1 1 calc R
H5B H 0.4293 0.2111 0.3091 0.034 Uiso 1 1 calc R
C4 C 0.5895(4) 0.2982(3) 0.36277(17) 0.0304(7) Uani 1 1 d .
H4A H 0.6137 0.2353 0.3874 0.036 Uiso 1 1 calc R
H4B H 0.5851 0.3601 0.3891 0.036 Uiso 1 1 calc R
C3 C 0.7059(4) 0.3143(3) 0.31551(17) 0.0292(7) Uani 1 1 d .
H3A H 0.7902 0.3591 0.3317 0.035 Uiso 1 1 calc R
H3B H 0.7476 0.2461 0.3038 0.035 Uiso 1 1 calc R
Te1 Te 0.927326(19) 0.143921(13) 1.011290(7) 0.01255(4) Uani 1 1 d .
P1 P 0.78725(8) 0.20502(5) 1.10044(3) 0.01150(11) Uani 1 1 d .
Cl1 Cl 1.10497(9) 0.10577(6) 0.91067(3) 0.02265(14) Uani 1 1 d .
C20 C 0.6009(3) 0.1479(2) 1.10904(12) 0.0143(4) Uani 1 1 d .
C30 C 0.9001(3) 0.1950(2) 1.17183(11) 0.0135(4) Uani 1 1 d .
C33 C 1.0850(3) 0.1730(3) 1.27938(13) 0.0194(5) Uani 1 1 d .
H33 H 1.1452 0.1659 1.3158 0.023 Uiso 1 1 calc R
C22 C 0.3617(3) 0.0819(2) 1.06071(14) 0.0195(5) Uani 1 1 d .
H22 H 0.3027 0.0606 1.0259 0.023 Uiso 1 1 calc R
C25 C 0.5362(3) 0.1477(3) 1.16517(13) 0.0203(5) Uani 1 1 d .
H25 H 0.5940 0.1702 1.2000 0.024 Uiso 1 1 calc R
C23 C 0.2986(3) 0.0812(3) 1.11664(15) 0.0220(5) Uani 1 1 d .
H23 H 0.1974 0.0588 1.1192 0.026 Uiso 1 1 calc R
C24 C 0.3852(4) 0.1137(3) 1.16867(15) 0.0227(6) Uani 1 1 d .
H24 H 0.3422 0.1127 1.2060 0.027 Uiso 1 1 calc R
C31 C 0.9716(4) 0.2839(2) 1.19912(14) 0.0205(5) Uani 1 1 d .
H31 H 0.9588 0.3508 1.1810 0.025 Uiso 1 1 calc R
C21 C 0.5132(3) 0.1143(2) 1.05689(13) 0.0158(4) Uani 1 1 d .
H21 H 0.5562 0.1136 1.0196 0.019 Uiso 1 1 calc R
C35 C 0.9241(4) 0.0943(2) 1.19791(14) 0.0219(6) Uani 1 1 d .
H35 H 0.8772 0.0344 1.1797 0.026 Uiso 1 1 calc R
C34 C 1.0188(4) 0.0839(3) 1.25140(14) 0.0252(6) Uani 1 1 d .
H34 H 1.0374 0.0166 1.2683 0.030 Uiso 1 1 calc R
C32 C 1.0623(4) 0.2731(3) 1.25341(15) 0.0223(6) Uani 1 1 d .
H32 H 1.1076 0.3330 1.2723 0.027 Uiso 1 1 calc R

loop_
_atom_site_aniso_label
_atom_site_aniso_U_11
_atom_site_aniso_U_22
_atom_site_aniso_U_33
_atom_site_aniso_U_23
_atom_site_aniso_U_13
_atom_site_aniso_U_12
C10 0.0136(10) 0.0122(10) 0.0162(11) -0.0001(8) -0.0011(8) -0.0019(8)
C18 0.0141(10) 0.0104(10) 0.0158(10) -0.0004(8) -0.0005(8) 0.0000(8)
C11 0.0227(13) 0.0156(11) 0.0173(11) 0.0012(9) 0.0052(9) -0.0009(9)
C19 0.0115(10) 0.0136(10) 0.0156(10) -0.0001(8) -0.0019(8) -0.0024(8)
C17 0.0186(12) 0.0148(11) 0.0191(12) -0.0023(9) 0.0000(9) 0.0036(9)
C12 0.0252(14) 0.0197(13) 0.0206(13) 0.0055(10) 0.0023(11) -0.0042(11)
C14 0.0141(11) 0.0124(10) 0.0198(12) 0.0006(9) -0.0036(9) -0.0026(8)
C16 0.0191(12) 0.0142(11) 0.0259(14) -0.0046(10) -0.0019(10) 0.0042(9)
C13 0.0192(12) 0.0143(11) 0.0223(13) 0.0047(9) -0.0033(10) -0.0044(9)
C2 0.0255(14) 0.0125(11) 0.0338(16) 0.0032(11) -0.0054(12) 0.0027(10)
C15 0.0177(12) 0.0118(10) 0.0257(13) -0.0012(9) -0.0050(10) 0.0015(9)
C1 0.0233(14) 0.0126(12) 0.0336(16) 0.0067(10) -0.0044(12) -0.0015(10)
O1 0.0276(12) 0.0375(14) 0.0286(12) -0.0001(10) 0.0054(9) -0.0015(11)
C6 0.0255(15) 0.0294(16) 0.0286(15) -0.0023(13) -0.0002(12) 0.0027(13)
C5 0.0206(14) 0.0351(18) 0.0282(16) -0.0021(13) 0.0009(12) -0.0032(13)
C4 0.0218(15) 0.0387(19) 0.0302(16) -0.0007(14) -0.0010(12) -0.0035(13)
C3 0.0200(14) 0.0347(18) 0.0329(17) -0.0045(14) 0.0018(12) -0.0012(13)
Te1 0.01304(7) 0.01116(7) 0.01333(7) -0.00169(5) 0.00019(5) -0.00001(6)
P1 0.0113(3) 0.0103(2) 0.0127(3) -0.0015(2) 0.0000(2) -0.0004(2)
Cl1 0.0260(3) 0.0259(3) 0.0167(3) -0.0014(2) 0.0057(2) 0.0038(3)
C20 0.0136(10) 0.0117(9) 0.0174(11) -0.0016(8) 0.0006(8) -0.0005(8)
C30 0.0146(10) 0.0139(10) 0.0121(10) -0.0006(8) 0.0020(8) 0.0000(8)
C33 0.0163(12) 0.0267(14) 0.0151(11) 0.0004(10) -0.0002(9) 0.0022(10)
C22 0.0144(11) 0.0177(12) 0.0258(13) -0.0005(10) -0.0029(10) -0.0025(9)
C25 0.0175(12) 0.0252(13) 0.0184(12) -0.0031(10) 0.0027(9) -0.0023(11)
C23 0.0123(11) 0.0203(13) 0.0334(16) 0.0004(11) 0.0026(10) 0.0004(9)
C24 0.0182(13) 0.0259(14) 0.0247(14) -0.0018(11) 0.0066(10) -0.0016(11)
C31 0.0218(13) 0.0135(11) 0.0249(13) -0.0027(10) -0.0072(10) 0.0001(9)
C21 0.0140(11) 0.0150(10) 0.0182(11) -0.0017(9) 0.0000(9) -0.0012(8)
C35 0.0321(16) 0.0151(12) 0.0178(12) 0.0018(9) -0.0037(11) -0.0046(11)
C34 0.0342(17) 0.0205(13) 0.0196(13) 0.0061(11) -0.0061(12) -0.0016(12)
C32 0.0186(13) 0.0208(13) 0.0262(14) -0.0050(11) -0.0070(10) 0.0007(10)

loop_
_atom_type_symbol
_atom_type_description
_atom_type_scat_dispersion_real
_atom_type_scat_dispersion_imag
_atom_type_scat_source
C C 0.0033 0.0016 'International Tables Vol C Tables 4.2.6.8 and 6.1.1.4'
H H 0.0000 0.0000 'International Tables Vol C Tables 4.2.6.8 and 6.1.1.4'
P P 0.1023 0.0942 'International Tables Vol C Tables 4.2.6.8 and 6.1.1.4'
Cl Cl 0.1484 0.1585 'International Tables Vol C Tables 4.2.6.8 and 6.1.1.4'
Te Te -0.5308 1.6751 'International Tables Vol C Tables 4.2.6.8 and 6.1.1.4'
O O 0.0106 0.0060 'International Tables Vol C Tables 4.2.6.8 and 6.1.1.4'

loop_
_geom_angle_atom_site_label_1
_geom_angle_atom_site_label_2
_geom_angle_atom_site_label_3
_geom_angle
C11 C10 C19 119.4(2)
C11 C10 Te1 123.6(2)
C19 C10 Te1 116.94(18)
C17 C18 C19 120.2(2)
C17 C18 P1 124.2(2)
C19 C18 P1 115.21(19)
C10 C11 C12 121.7(3)
C14 C19 C18 116.7(2)
C14 C19 C10 117.3(2)
C18 C19 C10 126.0(2)
C18 C17 C16 121.4(3)
C13 C12 C11 119.8(3)
C15 C14 C19 123.2(3)
C15 C14 C13 113.2(3)
C19 C14 C13 123.6(3)
C15 C16 C17 118.9(3)
C12 C13 C14 118.1(3)
C12 C13 C1 133.8(3)
C14 C13 C1 108.1(3)
C15 C2 C1 104.6(2)
C16 C15 C14 119.5(3)
C16 C15 C2 131.8(3)
C14 C15 C2 108.7(3)
C13 C1 C2 105.4(2)
C6 O1 C3 109.0(3)
O1 C6 C5 106.0(3)
C4 C5 C6 101.9(3)
C5 C4 C3 102.3(3)
O1 C3 C4 106.5(3)
C10 Te1 P1 81.93(7)
C10 Te1 Cl1 91.23(7)
P1 Te1 Cl1 171.48(2)
C18 P1 C20 106.89(13)
C18 P1 C30 110.35(12)
C20 P1 C30 108.57(12)
C18 P1 Te1 99.63(9)
C20 P1 Te1 117.24(9)
C30 P1 Te1 113.54(9)
C21 C20 C25 119.8(3)
C21 C20 P1 118.4(2)
C25 C20 P1 121.4(2)
C31 C30 C35 119.8(3)
C31 C30 P1 121.4(2)
C35 C30 P1 118.7(2)
C34 C33 C32 120.2(3)
C23 C22 C21 119.8(3)
C24 C25 C20 119.7(3)
C24 C23 C22 120.5(3)
C23 C24 C25 120.1(3)
C30 C31 C32 120.1(3)
C22 C21 C20 120.1(3)
C30 C35 C34 119.7(3)
C33 C34 C35 120.2(3)
C33 C32 C31 119.9(3)

loop_
_geom_bond_atom_site_label_1
_geom_bond_atom_site_label_2
_geom_bond_distance
C10 C11 1.380(4)
C10 C19 1.423(4)
C10 Te1 2.139(3)
C18 C17 1.396(4)
C18 C19 1.422(4)
C18 P1 1.789(3)
C11 C12 1.433(4)
C19 C14 1.404(4)
C17 C16 1.416(4)
C12 C13 1.366(4)
C14 C15 1.401(4)
C14 C13 1.411(4)
C16 C15 1.381(4)
C13 C1 1.512(4)
C2 C15 1.515(4)
C2 C1 1.563(5)
O1 C6 1.441(4)
O1 C3 1.445(5)
C6 C5 1.535(5)
C5 C4 1.509(5)
C4 C3 1.521(5)
Te1 P1 2.5097(7)
Te1 Cl1 2.8393(7)
P1 C20 1.796(3)
P1 C30 1.797(3)
C20 C21 1.397(4)
C20 C25 1.398(4)
C30 C31 1.390(4)
C30 C35 1.393(4)
C33 C34 1.380(5)
C33 C32 1.384(4)
C22 C23 1.388(4)
C22 C21 1.388(4)
C25 C24 1.390(4)
C23 C24 1.386(5)
C31 C32 1.390(4)
C35 C34 1.393(4)
